data_2223212
loop_
_publ_author_name
'Sposato, Laura K.'
'LaDuca, Robert L.'

_publ_section_title
<i>catena</i>-Poly[[bis(3-carboxy-5-nitrobenzoato-\k<i>O</i>^1^)copper(II)]-\m-1,3-di-4-pyridylpropane-\k^2^<i>N</i>:<i>N</i>']
_journal_coeditor_code TK2526
_journal_issue 9
_journal_name_full 'Acta Crystallographica Section E'
_journal_page_first m1082
_journal_paper_doi 10.1107/S1600536809031821
_journal_volume 65
_journal_year 2009
_chemical_formula_iupac '[Cu (C8 H4 N O6)2 (C13 H14 N2)]'
_chemical_formula_moiety 'C29 H22 Cu N4 O12'
_chemical_formula_sum 'C29 H22 Cu N4 O12'
_chemical_formula_weight 682.05
_chemical_name_systematic
;<i>catena</i>-Poly[[bis(3-carboxy-5-nitrobenzoato-\k<i>O</i>^1^)copper(II)]-\m-
1,3-di-4-pyridylpropane-\k^2^<i>N</i>:<i>N</i>']
;
_space_group_IT_number 15
_symmetry_cell_setting monoclinic
_symmetry_space_group_name_Hall '-C 2yc'
_symmetry_space_group_name_H-M 'C 1 2/c 1'
_atom_sites_solution_hydrogens geom
_atom_sites_solution_primary direct
_atom_sites_solution_secondary difmap
_audit_creation_method SHELXL-97
_cell_angle_alpha 90
_cell_angle_beta 115.865(2)
_cell_angle_gamma 90
_cell_formula_units_Z 4
_cell_length_a 25.2976(8)
_cell_length_b 5.3702(2)
_cell_length_c 21.3122(7)
_cell_measurement_reflns_used 10349
_cell_measurement_temperature 173(2)
_cell_measurement_theta_max 25.4
_cell_measurement_theta_min 1.8
_cell_volume 2605.29(16)
_computing_cell_refinement 'SAINT (Bruker, 2006)'
_computing_data_collection 'APEX2 (Bruker, 2006)'
_computing_data_reduction 'SAINT (Bruker, 2006)'
_computing_molecular_graphics '<i>CrystalMaker</i> (Palmer, 2007)'
_computing_publication_material 'SHELXL97 (Sheldrick, 2008)'
_computing_structure_refinement 'SHELXL97 (Sheldrick, 2008)'
_computing_structure_solution 'SHELXS97 (Sheldrick, 2008)'
_diffrn_ambient_temperature 173(2)
_diffrn_measured_fraction_theta_full 1.000
_diffrn_measured_fraction_theta_max 0.999
_diffrn_measurement_device_type 'Bruker APEXII'
_diffrn_measurement_method '\w and \f'
_diffrn_radiation_monochromator graphite
_diffrn_radiation_source 'fine-focus sealed tube'
_diffrn_radiation_type MoK\a
_diffrn_radiation_wavelength 0.71073
_diffrn_reflns_av_R_equivalents 0.032
_diffrn_reflns_av_sigmaI/netI 0.028
_diffrn_reflns_limit_h_max 28
_diffrn_reflns_limit_h_min -30
_diffrn_reflns_limit_k_max 6
_diffrn_reflns_limit_k_min -6
_diffrn_reflns_limit_l_max 25
_diffrn_reflns_limit_l_min -24
_diffrn_reflns_number 10349
_diffrn_reflns_theta_full 25.0
_diffrn_reflns_theta_max 25.4
_diffrn_reflns_theta_min 1.8
_diffrn_standards_decay_% '< 1'
_diffrn_standards_interval_count 0
_diffrn_standards_number 0
_exptl_absorpt_coefficient_mu 0.921
_exptl_absorpt_correction_T_max 0.905
_exptl_absorpt_correction_T_min 0.821
_exptl_absorpt_correction_type multi-scan
_exptl_absorpt_process_details '(SADABS; Sheldrick, 1996)'
_exptl_crystal_colour blue
_exptl_crystal_density_diffrn 1.739
_exptl_crystal_density_method 'not measured'
_exptl_crystal_description block
_exptl_crystal_F_000 1396
_exptl_crystal_size_max 0.22
_exptl_crystal_size_mid 0.22
_exptl_crystal_size_min 0.11
_refine_diff_density_max 1.10
_refine_diff_density_min -0.31
_refine_ls_extinction_method none
_refine_ls_goodness_of_fit_ref 1.08
_refine_ls_hydrogen_treatment mixed
_refine_ls_matrix_type full
_refine_ls_number_parameters 213
_refine_ls_number_reflns 2401
_refine_ls_number_restraints 1
_refine_ls_restrained_S_all 1.08
_refine_ls_R_factor_all 0.048
_refine_ls_R_factor_gt 0.041
_refine_ls_shift/su_max_lt 0.001
_refine_ls_shift/su_mean 0.000
_refine_ls_structure_factor_coef Fsqd
_refine_ls_weighting_details 'calc w=1/[\s^2^(Fo^2^)+(0.0535P)^2^+8.8582P] where P=(Fo^2^+2Fc^2^)/3'
_refine_ls_weighting_scheme calc
_refine_ls_wR_factor_gt 0.108
_refine_ls_wR_factor_ref 0.112
_reflns_number_gt 2087
_reflns_number_total 2401
_reflns_threshold_expression I>2\s(I)
_cod_data_source_file tk2526.cif
_cod_data_source_block I
_cod_original_cell_volume 2605.29(15)
_cod_original_sg_symbol_H-M 'C 2/c'
_cod_database_code 2223212
_cod_database_fobs_code 2223212

loop_
_symmetry_equiv_pos_as_xyz
'x, y, z'
'-x, y, -z+1/2'
'x+1/2, y+1/2, z'
'-x+1/2, y+1/2, -z+1/2'
'-x, -y, -z'
'x, -y, z-1/2'
'-x+1/2, -y+1/2, -z'
'x+1/2, -y+1/2, z-1/2'

loop_
_atom_site_type_symbol
_atom_site_label
_atom_site_fract_x
_atom_site_fract_y
_atom_site_fract_z
_atom_site_U_iso_or_equiv
_atom_site_adp_type
_atom_site_calc_flag
_atom_site_refinement_flags
_atom_site_occupancy
_atom_site_disorder_assembly
_atom_site_disorder_group
Cu Cu1 0.0000 0.0000 0.0000 0.01865(18) Uani d S 1 . .
O O1 0.07835(8) -0.1413(4) 0.04676(10) 0.0209(5) Uani d . 1 . .
O O2 0.11395(9) 0.1584(4) 0.00388(11) 0.0273(5) Uani d . 1 . .
O O3 0.31946(10) 0.1103(5) 0.04659(13) 0.0332(6) Uani d D 1 . .
H H3A 0.3473(12) 0.154(7) 0.0365(19) 0.040 Uiso d D 1 . .
O O4 0.37815(10) -0.2063(5) 0.10363(13) 0.0374(6) Uani d . 1 . .
O O5 0.30010(10) -0.7828(4) 0.22279(12) 0.0325(6) Uani d . 1 . .
O O6 0.20769(10) -0.7829(4) 0.19827(11) 0.0279(5) Uani d . 1 . .
N N1 0.01902(10) 0.2420(5) 0.07966(12) 0.0207(5) Uani d . 1 . .
N N2 0.25020(11) -0.6974(5) 0.19249(12) 0.0222(6) Uani d . 1 . .
C C1 0.17873(12) -0.1639(6) 0.07286(14) 0.0180(6) Uani d . 1 . .
C C2 0.22615(12) -0.0740(6) 0.06286(14) 0.0178(6) Uani d . 1 . .
H H2 0.2213 0.0694 0.0348 0.021 Uiso calc R 1 . .
C C3 0.28055(12) -0.1922(6) 0.09360(14) 0.0189(6) Uani d . 1 . .
C C4 0.28838(12) -0.3992(6) 0.13549(14) 0.0187(6) Uani d . 1 . .
H H4 0.3252 -0.4823 0.1562 0.022 Uiso calc R 1 . .
C C5 0.24125(13) -0.4817(5) 0.14633(14) 0.0187(6) Uani d . 1 . .
C C6 0.18627(12) -0.3712(6) 0.11546(14) 0.0178(6) Uani d . 1 . .
H H6 0.1545 -0.4349 0.1231 0.021 Uiso calc R 1 . .
C C7 0.11985(12) -0.0359(6) 0.03800(14) 0.0190(6) Uani d . 1 . .
C C8 0.33175(12) -0.0985(6) 0.08267(15) 0.0230(7) Uani d . 1 . .
C C11 0.06442(14) 0.2091(7) 0.14297(17) 0.0299(7) Uani d . 1 . .
H H11 0.0897 0.0709 0.1492 0.036 Uiso calc R 1 . .
C C12 0.07641(14) 0.3641(7) 0.19921(16) 0.0300(8) Uani d . 1 . .
H H12 0.1088 0.3305 0.2428 0.036 Uiso calc R 1 . .
C C13 0.04037(13) 0.5719(6) 0.19170(16) 0.0255(7) Uani d . 1 . .
C C14 -0.00464(13) 0.6150(6) 0.12500(16) 0.0270(7) Uani d . 1 . .
H H14 -0.0290 0.7579 0.1164 0.032 Uiso calc R 1 . .
C C15 -0.01359(13) 0.4504(6) 0.07206(16) 0.0265(7) Uani d . 1 . .
H H15 -0.0445 0.4844 0.0274 0.032 Uiso calc R 1 . .
C C16 0.05196(14) 0.7391(7) 0.25328(16) 0.0297(7) Uani d . 1 . .
H H16A 0.0841 0.8549 0.2586 0.036 Uiso calc R 1 . .
H H16B 0.0662 0.6344 0.2957 0.036 Uiso calc R 1 . .
C C17 0.0000 0.8934(9) 0.2500 0.0293(10) Uani d S 1 . .
H H17A -0.0137 1.0023 0.2084 0.035 Uiso calc PR 0.50 . .
H H17B 0.0137 1.0023 0.2916 0.035 Uiso calc PR 0.50 . .

loop_
_atom_site_aniso_label
_atom_site_aniso_U_11
_atom_site_aniso_U_22
_atom_site_aniso_U_33
_atom_site_aniso_U_12
_atom_site_aniso_U_13
_atom_site_aniso_U_23
Cu1 0.0127(3) 0.0208(3) 0.0223(3) 0.0016(2) 0.0075(2) -0.0009(2)
O1 0.0152(9) 0.0220(12) 0.0241(10) 0.0019(9) 0.0072(8) 0.0005(9)
O2 0.0225(10) 0.0269(13) 0.0338(12) 0.0092(10) 0.0135(9) 0.0115(10)
O3 0.0267(12) 0.0337(14) 0.0471(14) 0.0025(11) 0.0235(11) 0.0139(12)
O4 0.0198(11) 0.0438(15) 0.0491(14) 0.0036(11) 0.0153(10) 0.0089(12)
O5 0.0296(12) 0.0306(14) 0.0346(12) 0.0131(10) 0.0116(10) 0.0145(11)
O6 0.0330(12) 0.0236(12) 0.0294(11) -0.0015(10) 0.0158(10) 0.0040(10)
N1 0.0171(12) 0.0233(14) 0.0213(12) 0.0037(11) 0.0079(10) 0.0006(11)
N2 0.0278(14) 0.0191(14) 0.0196(12) 0.0036(11) 0.0103(11) 0.0000(10)
C1 0.0160(13) 0.0193(15) 0.0174(13) 0.0025(12) 0.0061(11) -0.0026(12)
C2 0.0197(14) 0.0177(15) 0.0157(13) 0.0016(12) 0.0075(11) 0.0016(11)
C3 0.0177(14) 0.0212(16) 0.0172(13) 0.0008(12) 0.0071(11) -0.0022(12)
C4 0.0152(13) 0.0203(15) 0.0173(13) 0.0032(12) 0.0039(11) -0.0017(12)
C5 0.0223(14) 0.0176(15) 0.0139(13) 0.0015(12) 0.0059(11) 0.0002(12)
C6 0.0161(13) 0.0194(16) 0.0173(13) -0.0022(12) 0.0066(11) -0.0038(12)
C7 0.0169(14) 0.0216(17) 0.0158(13) 0.0018(12) 0.0046(11) -0.0030(12)
C8 0.0175(14) 0.0279(17) 0.0222(15) -0.0001(13) 0.0072(12) -0.0001(13)
C11 0.0274(16) 0.0300(19) 0.0332(17) 0.0041(14) 0.0142(14) 0.0028(15)
C12 0.0304(17) 0.032(2) 0.0257(16) -0.0019(15) 0.0105(13) 0.0022(14)
C13 0.0227(15) 0.0277(18) 0.0283(16) -0.0034(13) 0.0129(13) 0.0012(14)
C14 0.0239(15) 0.0255(18) 0.0327(17) -0.0002(14) 0.0133(13) 0.0007(14)
C15 0.0217(15) 0.0339(19) 0.0236(15) 0.0000(14) 0.0098(13) 0.0031(14)
C16 0.0268(17) 0.034(2) 0.0261(16) -0.0030(15) 0.0092(13) -0.0004(14)
C17 0.033(2) 0.030(3) 0.025(2) 0.000 0.0131(19) 0.000

loop_
_atom_type_symbol
_atom_type_description
_atom_type_scat_dispersion_real
_atom_type_scat_dispersion_imag
_atom_type_scat_source
C C 0.0033 0.0016 'International Tables Vol C Tables 4.2.6.8 and 6.1.1.4'
H H 0.0000 0.0000 'International Tables Vol C Tables 4.2.6.8 and 6.1.1.4'
N N 0.0061 0.0033 'International Tables Vol C Tables 4.2.6.8 and 6.1.1.4'
O O 0.0106 0.0060 'International Tables Vol C Tables 4.2.6.8 and 6.1.1.4'
Cu Cu 0.3201 1.2651 'International Tables Vol C Tables 4.2.6.8 and 6.1.1.4'

loop_
_geom_angle_atom_site_label_1
_geom_angle_atom_site_label_2
_geom_angle_atom_site_label_3
_geom_angle_site_symmetry_1
_geom_angle_site_symmetry_3
_geom_angle
_geom_angle_publ_flag
O1 Cu1 O1 . 5 180.00(11) ?
O1 Cu1 N1 . 5 89.75(9) ?
O1 Cu1 N1 5 5 90.25(9) ?
O1 Cu1 N1 . . 90.25(9) ?
O1 Cu1 N1 5 . 89.75(9) ?
N1 Cu1 N1 5 . 180.0 ?
C7 O1 Cu1 . . 118.18(18) ?
C8 O3 H3A . . 112(3) ?
C11 N1 C15 . . 115.8(3) ?
C11 N1 Cu1 . . 122.9(2) ?
C15 N1 Cu1 . . 121.3(2) ?
O6 N2 O5 . . 123.6(3) ?
O6 N2 C5 . . 118.5(2) ?
O5 N2 C5 . . 117.9(2) ?
C2 C1 C6 . . 119.6(3) ?
C2 C1 C7 . . 119.9(3) ?
C6 C1 C7 . . 120.6(2) ?
C3 C2 C1 . . 120.7(3) ?
C3 C2 H2 . . 119.7 ?
C1 C2 H2 . . 119.7 ?
C4 C3 C2 . . 120.2(3) ?
C4 C3 C8 . . 118.6(3) ?
C2 C3 C8 . . 121.2(3) ?
C5 C4 C3 . . 118.3(3) ?
C5 C4 H4 . . 120.9 ?
C3 C4 H4 . . 120.9 ?
C4 C5 C6 . . 122.9(3) ?
C4 C5 N2 . . 118.1(3) ?
C6 C5 N2 . . 118.9(3) ?
C5 C6 C1 . . 118.3(3) ?
C5 C6 H6 . . 120.9 ?
C1 C6 H6 . . 120.9 ?
O2 C7 O1 . . 124.2(3) ?
O2 C7 C1 . . 120.7(3) ?
O1 C7 C1 . . 115.1(3) ?
O4 C8 O3 . . 124.6(3) ?
O4 C8 C3 . . 123.3(3) ?
O3 C8 C3 . . 112.1(2) ?
N1 C11 C12 . . 124.0(3) ?
N1 C11 H11 . . 118.0 ?
C12 C11 H11 . . 118.0 ?
C11 C12 C13 . . 119.6(3) ?
C11 C12 H12 . . 120.2 ?
C13 C12 H12 . . 120.2 ?
C14 C13 C12 . . 116.5(3) ?
C14 C13 C16 . . 123.2(3) ?
C12 C13 C16 . . 120.2(3) ?
C15 C14 C13 . . 119.9(3) ?
C15 C14 H14 . . 120.1 ?
C13 C14 H14 . . 120.1 ?
N1 C15 C14 . . 124.0(3) ?
N1 C15 H15 . . 118.0 ?
C14 C15 H15 . . 118.0 ?
C13 C16 C17 . . 116.5(2) ?
C13 C16 H16A . . 108.2 ?
C17 C16 H16A . . 108.2 ?
C13 C16 H16B . . 108.2 ?
C17 C16 H16B . . 108.2 ?
H16A C16 H16B . . 107.3 ?
C16 C17 C16 . 2 114.4(4) ?
C16 C17 H17A . . 108.7 ?
C16 C17 H17A 2 . 108.7 ?
C16 C17 H17B . . 108.7 ?
C16 C17 H17B 2 . 108.7 ?
H17A C17 H17B . . 107.6 ?

loop_
_geom_bond_atom_site_label_1
_geom_bond_atom_site_label_2
_geom_bond_site_symmetry_2
_geom_bond_distance
_geom_bond_publ_flag
Cu1 O1 . 1.9427(19) ?
Cu1 O1 5 1.9427(19) ?
Cu1 N1 5 2.022(2) ?
Cu1 N1 . 2.022(2) ?
O1 C7 . 1.276(3) ?
O2 C7 . 1.243(4) ?
O3 C8 . 1.318(4) ?
O3 H3A . 0.85(4) ?
O4 C8 . 1.206(4) ?
O5 N2 . 1.229(3) ?
O6 N2 . 1.224(3) ?
N1 C11 . 1.349(4) ?
N1 C15 . 1.358(4) ?
N2 C5 . 1.472(4) ?
C1 C2 . 1.393(4) ?
C1 C6 . 1.396(4) ?
C1 C7 . 1.509(4) ?
C2 C3 . 1.392(4) ?
C2 H2 . 0.9500 ?
C3 C4 . 1.385(4) ?
C3 C8 . 1.500(4) ?
C4 C5 . 1.383(4) ?
C4 H4 . 0.9500 ?
C5 C6 . 1.386(4) ?
C6 H6 . 0.9500 ?
C11 C12 . 1.380(5) ?
C11 H11 . 0.9500 ?
C12 C13 . 1.405(5) ?
C12 H12 . 0.9500 ?
C13 C14 . 1.399(4) ?
C13 C16 . 1.510(5) ?
C14 C15 . 1.372(5) ?
C14 H14 . 0.9500 ?
C15 H15 . 0.9500 ?
C16 C17 . 1.529(4) ?
C16 H16A . 0.9900 ?
C16 H16B . 0.9900 ?
C17 C16 2 1.530(4) ?
C17 H17A . 0.9900 ?
C17 H17B . 0.9900 ?

loop_
_geom_hbond_atom_site_label_D
_geom_hbond_atom_site_label_H
_geom_hbond_atom_site_label_A
_geom_hbond_site_symmetry_A
_geom_hbond_distance_DH
_geom_hbond_distance_HA
_geom_hbond_distance_DA
_geom_hbond_angle_DHA
_geom_hbond_publ_flag
O3 H3A O2 7 0.85(4) 1.86(2) 2.668(3) 158(4) y

loop_
_geom_torsion_atom_site_label_1
_geom_torsion_atom_site_label_2
_geom_torsion_atom_site_label_3
_geom_torsion_atom_site_label_4
_geom_torsion_site_symmetry_1
_geom_torsion_site_symmetry_2
_geom_torsion_site_symmetry_3
_geom_torsion_site_symmetry_4
_geom_torsion
_geom_torsion_publ_flag
N1 Cu1 O1 C7 5 . . . 94.8(2) ?
N1 Cu1 O1 C7 . . . . -85.2(2) ?
O1 Cu1 N1 C11 . . . . -17.8(2) ?
O1 Cu1 N1 C11 5 . . . 162.2(2) ?
O1 Cu1 N1 C15 . . . . 161.9(2) ?
O1 Cu1 N1 C15 5 . . . -18.1(2) ?
C6 C1 C2 C3 . . . . 1.5(4) ?
C7 C1 C2 C3 . . . . -178.9(3) ?
C1 C2 C3 C4 . . . . -1.0(4) ?
C1 C2 C3 C8 . . . . 179.4(3) ?
C2 C3 C4 C5 . . . . -0.8(4) ?
C8 C3 C4 C5 . . . . 178.9(3) ?
C3 C4 C5 C6 . . . . 2.1(4) ?
C3 C4 C5 N2 . . . . -178.3(2) ?
O6 N2 C5 C4 . . . . -174.7(3) ?
O5 N2 C5 C4 . . . . 4.8(4) ?
O6 N2 C5 C6 . . . . 5.0(4) ?
O5 N2 C5 C6 . . . . -175.5(3) ?
C4 C5 C6 C1 . . . . -1.5(4) ?
N2 C5 C6 C1 . . . . 178.8(2) ?
C2 C1 C6 C5 . . . . -0.3(4) ?
C7 C1 C6 C5 . . . . -179.9(2) ?
Cu1 O1 C7 O2 . . . . 3.4(4) ?
Cu1 O1 C7 C1 . . . . -176.93(17) ?
C2 C1 C7 O2 . . . . -4.5(4) ?
C6 C1 C7 O2 . . . . 175.1(3) ?
C2 C1 C7 O1 . . . . 175.8(2) ?
C6 C1 C7 O1 . . . . -4.6(4) ?
C4 C3 C8 O4 . . . . 6.5(5) ?
C2 C3 C8 O4 . . . . -173.9(3) ?
C4 C3 C8 O3 . . . . -174.8(3) ?
C2 C3 C8 O3 . . . . 4.8(4) ?
C15 N1 C11 C12 . . . . 4.0(5) ?
Cu1 N1 C11 C12 . . . . -176.3(2) ?
N1 C11 C12 C13 . . . . -0.7(5) ?
C11 C12 C13 C14 . . . . -3.1(5) ?
C11 C12 C13 C16 . . . . 178.3(3) ?
C12 C13 C14 C15 . . . . 3.4(5) ?
C16 C13 C14 C15 . . . . -178.0(3) ?
C11 N1 C15 C14 . . . . -3.6(4) ?
Cu1 N1 C15 C14 . . . . 176.7(2) ?
C13 C14 C15 N1 . . . . -0.1(5) ?
C14 C13 C16 C17 . . . . 24.3(5) ?
C12 C13 C16 C17 . . . . -157.2(3) ?
C13 C16 C17 C16 . . . 2 62.0(2) ?
